data_7238226
loop_
_publ_author_name
'Graus, Sara'
'Casabona, Diego'
'Uriel, Santiago'
'Cativiela, Carlos'
'Serrano, Jos\'e Luis'

_publ_section_title
;
 Supramolecular arrangements based on cyclohexane-5-spirohydantoin
 derivatives
;
_journal_issue 10
_journal_name_full CrystEngComm
_journal_page_first 3132
_journal_paper_doi 10.1039/c001232g
_journal_volume 12
_journal_year 2010
_chemical_formula_sum 'C9 H14 N2 O3'
_chemical_formula_weight 198.22
_space_group_IT_number 14
_space_group_name_Hall '-P 2yn'
_space_group_name_H-M_alt 'P 1 21/n 1'
_symmetry_cell_setting monoclinic
_symmetry_space_group_name_H-M 'P 1 21/n 1'
_atom_sites_solution_hydrogens geom
_atom_sites_solution_primary direct
_atom_sites_solution_secondary difmap
_audit_creation_method SHELXL-97
_cell_angle_alpha 90.00
_cell_angle_beta 101.282(6)
_cell_angle_gamma 90.00
_cell_formula_units_Z 4
_cell_length_a 11.1273(18)
_cell_length_b 6.5676(12)
_cell_length_c 14.1016(19)
_cell_measurement_temperature 298(2)
_cell_volume 1010.6(3)
_computing_cell_refinement 'Bruker XSCANS'
_computing_data_collection 'Bruker XSCANS'
_computing_data_reduction 'Bruker XSCANS'
_computing_molecular_graphics 'Bruker SHELXTL'
_computing_publication_material 'Bruker SHELXTL'
_computing_structure_refinement 'Bruker SHELXTL'
_computing_structure_solution 'Bruker SHELXTL'
_diffrn_ambient_temperature 298(2)
_diffrn_measured_fraction_theta_full 0.993
_diffrn_measured_fraction_theta_max 0.993
_diffrn_measurement_device_type 'Bruker P4'
_diffrn_measurement_method '2\q/\w scans'
_diffrn_radiation_monochromator graphite
_diffrn_radiation_source 'fine-focus sealed tube'
_diffrn_radiation_type MoK\a
_diffrn_radiation_wavelength 0.71073
_diffrn_reflns_av_R_equivalents 0.0141
_diffrn_reflns_av_sigmaI/netI 0.0368
_diffrn_reflns_limit_h_max 0
_diffrn_reflns_limit_h_min -15
_diffrn_reflns_limit_k_max 0
_diffrn_reflns_limit_k_min -9
_diffrn_reflns_limit_l_max 19
_diffrn_reflns_limit_l_min -19
_diffrn_reflns_number 3061
_diffrn_reflns_theta_full 30.01
_diffrn_reflns_theta_max 30.01
_diffrn_reflns_theta_min 2.14
_diffrn_standards_interval_count 97
_diffrn_standards_number 3
_exptl_absorpt_coefficient_mu 0.099
_exptl_absorpt_correction_type none
_exptl_crystal_colour Colorless
_exptl_crystal_density_diffrn 1.303
_exptl_crystal_density_method 'not measured'
_exptl_crystal_description Plate
_exptl_crystal_F_000 424
_exptl_crystal_size_max 0.21
_exptl_crystal_size_mid 0.18
_exptl_crystal_size_min 0.07
_refine_diff_density_max 0.199
_refine_diff_density_min -0.215
_refine_diff_density_rms 0.042
_refine_ls_extinction_method none
_refine_ls_goodness_of_fit_ref 1.032
_refine_ls_hydrogen_treatment refall
_refine_ls_matrix_type full
_refine_ls_number_parameters 183
_refine_ls_number_reflns 2927
_refine_ls_number_restraints 0
_refine_ls_restrained_S_all 1.032
_refine_ls_R_factor_all 0.0831
_refine_ls_R_factor_gt 0.0478
_refine_ls_shift/su_max 0.017
_refine_ls_shift/su_mean 0.002
_refine_ls_structure_factor_coef Fsqd
_refine_ls_weighting_details 'calc w=1/[\s^2^(Fo^2^)+(0.0582P)^2^+0.0852P] where P=(Fo^2^+2Fc^2^)/3'
_refine_ls_weighting_scheme calc
_refine_ls_wR_factor_gt 0.1088
_refine_ls_wR_factor_ref 0.1253
_reflns_number_gt 1954
_reflns_number_total 2927
_reflns_threshold_expression >2sigma(I)
_cod_data_source_file c001232g.txt
_cod_data_source_block Compound1
_cod_depositor_comments
;
The following automatic conversions were performed:

data item '_symmetry_cell_setting' value 'Monoclinic' was changed to
'monoclinic' in accordance with the
/home/saulius/struct/COD-crude-data/automatic-downloads/DataCite-retrospective/RSC/depositions/lib/dictionaries/cif_core.dic
dictionary named 'cif_core.dic' version 2.4.2 last updated on
2011-04-26.

Automatic conversion script
Id: cif_fix_values 6909 2019-04-08 15:41:33Z antanas 
;
_cod_original_sg_symbol_H-M P2(1)/n
_cod_database_code 7238226

loop_
_symmetry_equiv_pos_as_xyz
'x, y, z'
'-x+1/2, y+1/2, -z+1/2'
'-x, -y, -z'
'x-1/2, -y-1/2, z-1/2'

loop_
_atom_site_label
_atom_site_type_symbol
_atom_site_fract_x
_atom_site_fract_y
_atom_site_fract_z
_atom_site_U_iso_or_equiv
_atom_site_adp_type
_atom_site_occupancy
_atom_site_symmetry_multiplicity
_atom_site_calc_flag
N1 N 0.42235(11) -0.16306(19) 0.07869(8) 0.0363(3) Uani 1 1 d
HN1 H 0.4165(15) -0.154(3) 0.0146(12) 0.039(4) Uiso 1 1 d
O1 O 0.57629(10) 0.07583(16) 0.12073(7) 0.0433(3) Uani 1 1 d
C1 C 0.50317(13) -0.0499(2) 0.13999(9) 0.0337(3) Uani 1 1 d
N2 N 0.48918(12) -0.0981(2) 0.23360(9) 0.0399(3) Uani 1 1 d
HN2 H 0.5349(16) -0.044(3) 0.2848(13) 0.048(5) Uiso 1 1 d
O2 O 0.36572(12) -0.30797(19) 0.30437(7) 0.0534(3) Uani 1 1 d
C2 C 0.39953(14) -0.2398(2) 0.23387(9) 0.0364(3) Uani 1 1 d
O3 O 0.13541(11) -0.60994(16) -0.11242(8) 0.0506(3) Uani 1 1 d
C3 C 0.34993(12) -0.2988(2) 0.12809(9) 0.0311(3) Uani 1 1 d
C4 C 0.21180(14) -0.2580(3) 0.09923(12) 0.0403(3) Uani 1 1 d
H4A H 0.1995(16) -0.114(3) 0.1057(12) 0.049(5) Uiso 1 1 d
H4B H 0.1718(18) -0.336(3) 0.1463(14) 0.061(6) Uiso 1 1 d
C5 C 0.16097(14) -0.3316(2) -0.00361(12) 0.0399(3) Uani 1 1 d
H5A H 0.072(2) -0.309(3) -0.0163(14) 0.063(6) Uiso 1 1 d
H5B H 0.1985(16) -0.256(3) -0.0530(13) 0.048(5) Uiso 1 1 d
C6 C 0.18737(13) -0.5557(2) -0.01459(10) 0.0346(3) Uani 1 1 d
H6 H 0.1515(15) -0.641(3) 0.0308(12) 0.041(4) Uiso 1 1 d
C7 C 0.32484(14) -0.5945(2) 0.01030(11) 0.0368(3) Uani 1 1 d
H7A H 0.3637(16) -0.514(3) -0.0362(13) 0.053(5) Uiso 1 1 d
H7B H 0.3436(16) -0.741(3) 0.0066(12) 0.048(5) Uiso 1 1 d
C8 C 0.37741(13) -0.5247(2) 0.11354(10) 0.0346(3) Uani 1 1 d
H8A H 0.3414(15) -0.606(2) 0.1615(12) 0.041(4) Uiso 1 1 d
H8B H 0.4696(17) -0.542(3) 0.1286(13) 0.049(5) Uiso 1 1 d
C9 C 0.1283(2) -0.8238(3) -0.13085(19) 0.0702(7) Uani 1 1 d
H9A H 0.212(3) -0.883(4) -0.1223(19) 0.104(9) Uiso 1 1 d
H9B H 0.085(3) -0.840(4) -0.196(2) 0.111(9) Uiso 1 1 d
H9C H 0.086(3) -0.897(6) -0.082(3) 0.158(15) Uiso 1 1 d

loop_
_atom_site_aniso_label
_atom_site_aniso_U_11
_atom_site_aniso_U_22
_atom_site_aniso_U_33
_atom_site_aniso_U_23
_atom_site_aniso_U_13
_atom_site_aniso_U_12
N1 0.0431(7) 0.0415(7) 0.0238(5) -0.0003(5) 0.0051(5) -0.0104(6)
O1 0.0469(6) 0.0467(6) 0.0349(5) 0.0029(5) 0.0045(4) -0.0145(5)
C1 0.0373(7) 0.0358(7) 0.0270(6) 0.0016(5) 0.0041(5) -0.0012(6)
N2 0.0476(7) 0.0463(7) 0.0240(5) -0.0023(5) 0.0028(5) -0.0121(6)
O2 0.0727(8) 0.0602(8) 0.0307(5) 0.0001(5) 0.0183(5) -0.0166(6)
C2 0.0436(8) 0.0391(7) 0.0268(6) -0.0002(6) 0.0073(6) -0.0016(6)
O3 0.0634(7) 0.0367(6) 0.0401(6) -0.0035(5) -0.0181(5) 0.0056(5)
C3 0.0341(7) 0.0343(7) 0.0254(6) 0.0000(5) 0.0067(5) -0.0028(6)
C4 0.0362(8) 0.0407(9) 0.0445(8) -0.0087(7) 0.0091(6) 0.0040(6)
C5 0.0327(7) 0.0385(8) 0.0446(8) -0.0024(7) -0.0018(6) 0.0070(6)
C6 0.0349(7) 0.0342(7) 0.0314(6) 0.0012(6) -0.0017(5) -0.0004(6)
C7 0.0374(8) 0.0352(7) 0.0357(7) -0.0039(6) 0.0023(6) 0.0063(6)
C8 0.0329(7) 0.0365(7) 0.0322(7) 0.0013(6) 0.0012(5) 0.0026(6)
C9 0.0788(15) 0.0422(10) 0.0728(14) -0.0186(10) -0.0265(12) 0.0093(10)

loop_
_atom_type_symbol
_atom_type_description
_atom_type_scat_dispersion_real
_atom_type_scat_dispersion_imag
_atom_type_scat_source
C C 0.0033 0.0016 'International Tables Vol C Tables 4.2.6.8 and 6.1.1.4'
H H 0.0000 0.0000 'International Tables Vol C Tables 4.2.6.8 and 6.1.1.4'
N N 0.0061 0.0033 'International Tables Vol C Tables 4.2.6.8 and 6.1.1.4'
O O 0.0106 0.0060 'International Tables Vol C Tables 4.2.6.8 and 6.1.1.4'

loop_
_geom_angle_atom_site_label_1
_geom_angle_atom_site_label_2
_geom_angle_atom_site_label_3
_geom_angle
C1 N1 C3 113.05(11)
O1 C1 N1 128.29(13)
O1 C1 N2 124.32(13)
N1 C1 N2 107.38(12)
C2 N2 C1 111.97(12)
O2 C2 N2 126.65(13)
O2 C2 C3 126.29(14)
N2 C2 C3 107.06(11)
C9 O3 C6 114.69(13)
N1 C3 C4 112.53(12)
N1 C3 C2 100.48(11)
C4 C3 C2 111.39(12)
N1 C3 C8 112.42(11)
C4 C3 C8 110.37(12)
C2 C3 C8 109.28(11)
C5 C4 C3 111.22(12)
C6 C5 C4 111.19(13)
O3 C6 C5 106.88(11)
O3 C6 C7 112.23(12)
C5 C6 C7 110.21(12)
C6 C7 C8 110.43(12)
C7 C8 C3 111.56(12)

loop_
_geom_bond_atom_site_label_1
_geom_bond_atom_site_label_2
_geom_bond_distance
N1 C1 1.3433(18)
N1 C3 1.4658(17)
O1 C1 1.2263(17)
C1 N2 1.3954(17)
N2 C2 1.3649(19)
O2 C2 1.2154(17)
C2 C3 1.5354(18)
O3 C9 1.428(2)
O3 C6 1.4327(17)
C3 C4 1.535(2)
C3 C8 1.537(2)
C4 C5 1.528(2)
C5 C6 1.514(2)
C6 C7 1.522(2)
C7 C8 1.529(2)

loop_
_geom_hbond_atom_site_label_D
_geom_hbond_atom_site_label_H
_geom_hbond_atom_site_label_A
_geom_hbond_distance_DH
_geom_hbond_distance_HA
_geom_hbond_distance_DA
_geom_hbond_angle_DHA
_geom_hbond_site_symmetry_A
N1 HN1 O1 0.894(17) 1.994(17) 2.8728(16) 167.1(16) 3_655
N2 HN2 O3 0.872(19) 1.935(19) 2.8011(16) 171.8(17) 4_656
